data_7228306
loop_
_publ_author_name
'Zhang, Zhipeng'
'Jiang, Xin'
'Deng, Zhihong'
'Wang, Heng'
'Huang, Jian'
'Peng, Yiyuan'

_publ_section_title
;
 Rhodium-catalyzed malonation of 2-arylquinazolines with 2-diazomalonates:
 double C--H functionalization
;
_journal_issue 44
_journal_name_full 'RSC Adv.'
_journal_page_first 27603
_journal_paper_doi 10.1039/C7RA01131H
_journal_volume 7
_journal_year 2017
_chemical_formula_sum 'C34 H34 N2 O8'
_chemical_formula_weight 598.63
_chemical_name_common 3a
_chemical_name_systematic 'Tetraethyl 2,2'-(2-(4-phenylquinazolin-2-yl)-1,3-phenylene)dimalonate'
_space_group_crystal_system monoclinic
_space_group_IT_number 14
_space_group_name_Hall '-P 2ybc'
_space_group_name_H-M_alt 'P 1 21/c 1'
_symmetry_space_group_name_Hall '-P 2ybc'
_symmetry_space_group_name_H-M 'P 1 21/c 1'
_atom_sites_solution_hydrogens geom
_audit_creation_method SHELXL-2014/7
_audit_update_record
;
2017-01-24 deposited with the CCDC.
2017-05-08 downloaded from the CCDC.
;
_cell_angle_alpha 90
_cell_angle_beta 90.9790(10)
_cell_angle_gamma 90
_cell_formula_units_Z 4
_cell_length_a 8.2171(7)
_cell_length_b 23.4947(19)
_cell_length_c 16.1341(13)
_cell_measurement_reflns_used 9098
_cell_measurement_temperature 296(2)
_cell_measurement_theta_max 27.20
_cell_measurement_theta_min 2.48
_cell_volume 3114.4(4)
_computing_cell_refinement 'Bruker SMART'
_computing_data_collection 'Bruker SMART'
_computing_data_reduction 'Bruker SAINT'
_computing_molecular_graphics 'Bruker SHELXTL'
_computing_publication_material 'Bruker SHELXTL'
_computing_structure_refinement 'SHELXL-2014/7 (Sheldrick, 2014)'
_computing_structure_solution 'SHELXS-2014/7 (Sheldrick, 2014)'
_diffrn_ambient_temperature 296(2)
_diffrn_measured_fraction_theta_full 0.999
_diffrn_measured_fraction_theta_max 0.994
_diffrn_measurement_device_type 'CCD area detector'
_diffrn_measurement_method 'phi and omega scans'
_diffrn_radiation_type MoK\a
_diffrn_radiation_wavelength 0.71073
_diffrn_reflns_av_R_equivalents 0.0257
_diffrn_reflns_av_unetI/netI 0.0249
_diffrn_reflns_Laue_measured_fraction_full 0.999
_diffrn_reflns_Laue_measured_fraction_max 0.994
_diffrn_reflns_limit_h_max 10
_diffrn_reflns_limit_h_min -10
_diffrn_reflns_limit_k_max 30
_diffrn_reflns_limit_k_min -31
_diffrn_reflns_limit_l_max 21
_diffrn_reflns_limit_l_min -21
_diffrn_reflns_number 29088
_diffrn_reflns_point_group_measured_fraction_full 0.999
_diffrn_reflns_point_group_measured_fraction_max 0.994
_diffrn_reflns_theta_full 25.242
_diffrn_reflns_theta_max 28.323
_diffrn_reflns_theta_min 2.479
_exptl_absorpt_coefficient_mu 0.091
_exptl_absorpt_correction_type none
_exptl_crystal_colour White
_exptl_crystal_density_diffrn 1.277
_exptl_crystal_description block
_exptl_crystal_F_000 1264
_exptl_crystal_size_max 0.200
_exptl_crystal_size_mid 0.100
_exptl_crystal_size_min 0.090
_refine_diff_density_max 0.261
_refine_diff_density_min -0.273
_refine_diff_density_rms 0.053
_refine_ls_extinction_method none
_refine_ls_goodness_of_fit_ref 1.002
_refine_ls_hydrogen_treatment constr
_refine_ls_matrix_type full
_refine_ls_number_parameters 397
_refine_ls_number_reflns 7706
_refine_ls_number_restraints 0
_refine_ls_restrained_S_all 1.002
_refine_ls_R_factor_all 0.0701
_refine_ls_R_factor_gt 0.0466
_refine_ls_shift/su_max 0.000
_refine_ls_shift/su_mean 0.000
_refine_ls_structure_factor_coef Fsqd
_refine_ls_weighting_details 'w=1/[\s^2^(Fo^2^)+(0.0656P)^2^+0.7496P] where P=(Fo^2^+2Fc^2^)/3'
_refine_ls_weighting_scheme calc
_refine_ls_wR_factor_gt 0.1188
_refine_ls_wR_factor_ref 0.1361
_reflns_Friedel_coverage 0.000
_reflns_number_gt 5489
_reflns_number_total 7706
_reflns_threshold_expression 'I > 2\s(I)'
_cod_data_source_file c7ra01131h2.cif
_cod_data_source_block L
_cod_database_code 7228306
_shelx_shelxl_version_number 2014/7
_shelx_space_group_comment
; 
The symmetry employed for this shelxl refinement is uniquely defined 
by the following loop, which should always be used as a source of 
symmetry information in preference to the above space-group names. 
They are only intended as comments. 
;
_shelx_estimated_absorpt_t_min 0.982
_shelx_estimated_absorpt_t_max 0.992

loop_
_space_group_symop_operation_xyz
'x, y, z'
'-x, y+1/2, -z+1/2'
'-x, -y, -z'
'x, -y-1/2, z-1/2'

loop_
_atom_site_label
_atom_site_type_symbol
_atom_site_fract_x
_atom_site_fract_y
_atom_site_fract_z
_atom_site_U_iso_or_equiv
_atom_site_adp_type
_atom_site_occupancy
_atom_site_site_symmetry_order
_atom_site_calc_flag
_atom_site_refinement_flags_posn
_atom_site_refinement_flags_adp
N1 N 0.19393(15) 0.57367(5) 0.88291(7) 0.0384(3) Uani 1 1 d . .
N2 N 0.29581(15) 0.48052(5) 0.85453(7) 0.0380(3) Uani 1 1 d . .
O1 O 0.14417(15) 0.69766(5) 0.76383(8) 0.0583(3) Uani 1 1 d . .
O2 O 0.35565(14) 0.70973(5) 0.85122(7) 0.0535(3) Uani 1 1 d . .
O3 O 0.50984(17) 0.70585(5) 0.67633(9) 0.0665(4) Uani 1 1 d . .
O4 O 0.63602(14) 0.62312(5) 0.70200(7) 0.0550(3) Uani 1 1 d . .
O5 O -0.12140(15) 0.39431(5) 0.63612(8) 0.0596(3) Uani 1 1 d . .
O6 O -0.21487(13) 0.46233(6) 0.71939(7) 0.0599(3) Uani 1 1 d . .
O7 O 0.27582(16) 0.39906(5) 0.64726(9) 0.0680(4) Uani 1 1 d . .
O8 O 0.17326(16) 0.35713(5) 0.75871(8) 0.0616(3) Uani 1 1 d . .
C1 C 0.0775(4) 0.71204(12) 1.10539(16) 0.0912(8) Uani 1 1 d . .
H1B H 0.0504 0.7445 1.1352 0.109 Uiso 1 1 calc R U
C2 C -0.0046(3) 0.69884(11) 1.03406(15) 0.0845(7) Uani 1 1 d . .
H2B H -0.0892 0.7222 1.0157 0.101 Uiso 1 1 calc R U
C3 C 0.0361(2) 0.65117(9) 0.98847(12) 0.0634(5) Uani 1 1 d . .
H3A H -0.0190 0.6435 0.9389 0.076 Uiso 1 1 calc R U
C4 C 0.1580(2) 0.61474(8) 1.01596(9) 0.0508(4) Uani 1 1 d . .
C5 C 0.2411(3) 0.62814(10) 1.08943(11) 0.0706(6) Uani 1 1 d . .
H5A H 0.3236 0.6044 1.1094 0.085 Uiso 1 1 calc R U
C6 C 0.2003(4) 0.67717(13) 1.13284(13) 0.0913(8) Uani 1 1 d . .
H6A H 0.2574 0.6863 1.1813 0.110 Uiso 1 1 calc R U
C7 C 0.20116(18) 0.56483(7) 0.96406(8) 0.0417(3) Uani 1 1 d . .
C8 C 0.24672(18) 0.51050(7) 0.99629(8) 0.0449(4) Uani 1 1 d . .
C9 C 0.2408(2) 0.49417(10) 1.08104(10) 0.0626(5) Uani 1 1 d . .
H9A H 0.2004 0.5195 1.1200 0.075 Uiso 1 1 calc R U
C10 C 0.2935(3) 0.44199(11) 1.10562(12) 0.0744(6) Uani 1 1 d . .
H10A H 0.2908 0.4322 1.1614 0.089 Uiso 1 1 calc R U
C11 C 0.3514(3) 0.40304(10) 1.04841(13) 0.0708(6) Uani 1 1 d . .
H11A H 0.3900 0.3679 1.0666 0.085 Uiso 1 1 calc R U
C12 C 0.3523(2) 0.41576(8) 0.96527(11) 0.0555(4) Uani 1 1 d . .
H12A H 0.3876 0.3889 0.9272 0.067 Uiso 1 1 calc R U
C13 C 0.29919(18) 0.46982(7) 0.93831(9) 0.0413(3) Uani 1 1 d . .
C14 C 0.23787(16) 0.53027(6) 0.83205(8) 0.0328(3) Uani 1 1 d . .
C15 C 0.21418(15) 0.54187(5) 0.74148(7) 0.0305(3) Uani 1 1 d . .
C16 C 0.27361(16) 0.59246(6) 0.70682(8) 0.0324(3) Uani 1 1 d . .
C17 C 0.24107(18) 0.60452(6) 0.62379(8) 0.0395(3) Uani 1 1 d . .
H17A H 0.2784 0.6384 0.6011 0.047 Uiso 1 1 calc R U
C18 C 0.15434(19) 0.56698(6) 0.57482(8) 0.0421(3) Uani 1 1 d . .
H18A H 0.1328 0.5756 0.5194 0.051 Uiso 1 1 calc R U
C19 C 0.09943(18) 0.51661(6) 0.60793(8) 0.0401(3) Uani 1 1 d . .
H19A H 0.0428 0.4911 0.5742 0.048 Uiso 1 1 calc R U
C20 C 0.12726(16) 0.50323(6) 0.69110(8) 0.0322(3) Uani 1 1 d . .
C21 C 0.37499(17) 0.63423(6) 0.75767(8) 0.0345(3) Uani 1 1 d . .
H21A H 0.4231 0.6138 0.8050 0.041 Uiso 1 1 calc R U
C22 C 0.27432(19) 0.68338(6) 0.79044(9) 0.0412(3) Uani 1 1 d . .
C23 C 0.2823(3) 0.76188(8) 0.88201(13) 0.0683(5) Uani 1 1 d . .
H23A H 0.1747 0.7540 0.9030 0.082 Uiso 1 1 calc R U
H23B H 0.2719 0.7895 0.8376 0.082 Uiso 1 1 calc R U
C24 C 0.3883(4) 0.78457(11) 0.94905(16) 0.0980(8) Uani 1 1 d . .
H24A H 0.3420 0.8190 0.9702 0.147 Uiso 1 1 calc R U
H24B H 0.3974 0.7570 0.9928 0.147 Uiso 1 1 calc R U
H24C H 0.4943 0.7924 0.9277 0.147 Uiso 1 1 calc R U
C25 C 0.51258(19) 0.65947(6) 0.70707(9) 0.0412(3) Uani 1 1 d . .
C26 C 0.7804(2) 0.64169(11) 0.65683(13) 0.0724(6) Uani 1 1 d . .
H26A H 0.8727 0.6184 0.6737 0.087 Uiso 1 1 calc R U
H26B H 0.8051 0.6808 0.6715 0.087 Uiso 1 1 calc R U
C27 C 0.7571(3) 0.63750(12) 0.56573(14) 0.0880(7) Uani 1 1 d . .
H27A H 0.8541 0.6500 0.5388 0.132 Uiso 1 1 calc R U
H27B H 0.7348 0.5987 0.5508 0.132 Uiso 1 1 calc R U
H27C H 0.6672 0.6611 0.5486 0.132 Uiso 1 1 calc R U
C28 C 0.06645(16) 0.44646(6) 0.72348(8) 0.0350(3) Uani 1 1 d . .
H28A H 0.0571 0.4492 0.7838 0.042 Uiso 1 1 calc R U
C29 C -0.09924(18) 0.43060(6) 0.68717(8) 0.0382(3) Uani 1 1 d . .
C30 C -0.3819(2) 0.45146(10) 0.69028(12) 0.0672(5) Uani 1 1 d . .
H30A H -0.4573 0.4626 0.7330 0.081 Uiso 1 1 calc R U
H30B H -0.3958 0.4110 0.6802 0.081 Uiso 1 1 calc R U
C31 C -0.4202(2) 0.48328(9) 0.61330(14) 0.0703(5) Uani 1 1 d . .
H31A H -0.5301 0.4753 0.5958 0.105 Uiso 1 1 calc R U
H31B H -0.4084 0.5233 0.6234 0.105 Uiso 1 1 calc R U
H31C H -0.3470 0.4719 0.5707 0.105 Uiso 1 1 calc R U
C32 C 0.18527(19) 0.39895(6) 0.70415(10) 0.0441(3) Uani 1 1 d . .
C33 C 0.2765(3) 0.30765(8) 0.74530(15) 0.0744(6) Uani 1 1 d . .
H33A H 0.2890 0.2867 0.7968 0.089 Uiso 1 1 calc R U
H33B H 0.3835 0.3202 0.7286 0.089 Uiso 1 1 calc R U
C34 C 0.2061(3) 0.26952(9) 0.68040(16) 0.0770(6) Uani 1 1 d . .
H34A H 0.2765 0.2374 0.6730 0.115 Uiso 1 1 calc R U
H34B H 0.1009 0.2565 0.6972 0.115 Uiso 1 1 calc R U
H34C H 0.1953 0.2900 0.6291 0.115 Uiso 1 1 calc R U

loop_
_atom_site_aniso_label
_atom_site_aniso_U_11
_atom_site_aniso_U_22
_atom_site_aniso_U_33
_atom_site_aniso_U_23
_atom_site_aniso_U_13
_atom_site_aniso_U_12
N1 0.0420(6) 0.0447(7) 0.0285(5) -0.0056(5) 0.0009(5) -0.0034(5)
N2 0.0412(6) 0.0419(6) 0.0309(6) 0.0027(5) -0.0047(5) -0.0020(5)
O1 0.0562(7) 0.0562(7) 0.0621(7) -0.0110(6) -0.0107(6) 0.0150(6)
O2 0.0609(7) 0.0489(6) 0.0506(6) -0.0205(5) -0.0059(5) 0.0005(5)
O3 0.0713(8) 0.0413(6) 0.0873(9) 0.0096(6) 0.0174(7) -0.0080(6)
O4 0.0455(6) 0.0616(7) 0.0583(7) 0.0060(6) 0.0083(5) 0.0056(5)
O5 0.0606(8) 0.0498(7) 0.0679(8) -0.0180(6) -0.0183(6) -0.0048(5)
O6 0.0378(6) 0.0897(9) 0.0523(7) -0.0215(6) 0.0014(5) 0.0000(6)
O7 0.0637(8) 0.0512(7) 0.0901(10) 0.0025(6) 0.0316(7) 0.0005(6)
O8 0.0725(8) 0.0465(7) 0.0657(8) 0.0143(6) 0.0010(6) 0.0089(6)
C1 0.107(2) 0.0924(17) 0.0757(15) -0.0430(14) 0.0294(14) -0.0073(15)
C2 0.0903(16) 0.0817(15) 0.0822(15) -0.0277(12) 0.0182(13) 0.0088(12)
C3 0.0636(11) 0.0721(12) 0.0548(10) -0.0194(9) 0.0067(8) 0.0011(9)
C4 0.0527(9) 0.0665(11) 0.0336(7) -0.0137(7) 0.0106(7) -0.0121(8)
C5 0.0719(13) 0.0986(15) 0.0413(9) -0.0244(10) 0.0019(8) -0.0096(11)
C6 0.1064(19) 0.117(2) 0.0508(11) -0.0438(13) 0.0110(12) -0.0268(17)
C7 0.0380(7) 0.0582(9) 0.0288(6) -0.0055(6) 0.0022(5) -0.0078(6)
C8 0.0423(8) 0.0649(10) 0.0273(6) 0.0032(6) -0.0025(6) -0.0096(7)
C9 0.0667(11) 0.0911(14) 0.0301(7) 0.0091(9) -0.0009(7) -0.0087(10)
C10 0.0829(14) 0.1015(17) 0.0385(9) 0.0270(11) -0.0088(9) -0.0135(12)
C11 0.0737(13) 0.0780(13) 0.0599(11) 0.0325(11) -0.0197(10) -0.0098(10)
C12 0.0551(10) 0.0592(10) 0.0519(9) 0.0165(8) -0.0111(8) -0.0024(8)
C13 0.0387(7) 0.0521(8) 0.0330(7) 0.0071(6) -0.0066(6) -0.0071(6)
C14 0.0340(7) 0.0378(7) 0.0265(6) -0.0004(5) -0.0017(5) -0.0046(5)
C15 0.0327(6) 0.0348(6) 0.0241(6) -0.0018(5) 0.0000(5) 0.0012(5)
C16 0.0356(7) 0.0332(6) 0.0284(6) -0.0028(5) -0.0014(5) -0.0006(5)
C17 0.0494(8) 0.0385(7) 0.0307(6) 0.0050(6) -0.0010(6) -0.0039(6)
C18 0.0546(9) 0.0477(8) 0.0239(6) 0.0034(6) -0.0049(6) -0.0036(7)
C19 0.0478(8) 0.0442(8) 0.0280(6) -0.0044(6) -0.0050(6) -0.0076(6)
C20 0.0339(7) 0.0352(7) 0.0273(6) -0.0015(5) -0.0004(5) -0.0020(5)
C21 0.0398(7) 0.0315(6) 0.0320(6) -0.0019(5) -0.0035(5) -0.0023(5)
C22 0.0482(8) 0.0377(7) 0.0378(7) -0.0029(6) -0.0006(6) -0.0020(6)
C23 0.0901(15) 0.0501(10) 0.0649(11) -0.0235(9) 0.0078(10) 0.0036(9)
C24 0.117(2) 0.0931(17) 0.0839(16) -0.0545(14) 0.0034(14) -0.0095(15)
C25 0.0447(8) 0.0370(7) 0.0418(7) -0.0042(6) -0.0019(6) -0.0072(6)
C26 0.0466(10) 0.0907(15) 0.0804(14) 0.0008(12) 0.0157(9) -0.0018(10)
C27 0.0821(15) 0.1108(19) 0.0718(14) 0.0208(13) 0.0228(12) 0.0068(14)
C28 0.0386(7) 0.0372(7) 0.0292(6) -0.0006(5) -0.0014(5) -0.0063(5)
C29 0.0423(8) 0.0409(7) 0.0315(6) 0.0029(6) -0.0010(5) -0.0078(6)
C30 0.0333(8) 0.1054(16) 0.0631(11) -0.0017(11) 0.0040(8) -0.0057(9)
C31 0.0479(10) 0.0755(13) 0.0874(14) 0.0082(11) -0.0023(10) 0.0031(9)
C32 0.0409(8) 0.0395(8) 0.0517(9) 0.0010(7) -0.0017(7) -0.0057(6)
C33 0.0752(13) 0.0488(10) 0.0989(16) 0.0114(11) -0.0122(11) 0.0150(9)
C34 0.0725(13) 0.0506(11) 0.1079(18) 0.0007(11) 0.0042(12) 0.0004(10)

loop_
_atom_type_symbol
_atom_type_description
_atom_type_scat_dispersion_real
_atom_type_scat_dispersion_imag
_atom_type_scat_source
C C 0.0033 0.0016 'International Tables Vol C Tables 4.2.6.8 and 6.1.1.4'
H H 0.0000 0.0000 'International Tables Vol C Tables 4.2.6.8 and 6.1.1.4'
N N 0.0061 0.0033 'International Tables Vol C Tables 4.2.6.8 and 6.1.1.4'
O O 0.0106 0.0060 'International Tables Vol C Tables 4.2.6.8 and 6.1.1.4'

loop_
_geom_angle_atom_site_label_1
_geom_angle_atom_site_label_2
_geom_angle_atom_site_label_3
_geom_angle
C7 N1 C14 118.02(13)
C14 N2 C13 115.87(12)
C22 O2 C23 115.95(14)
C25 O4 C26 117.60(14)
C29 O6 C30 116.83(14)
C32 O8 C33 116.30(15)
C2 C1 C6 119.3(2)
C2 C1 H1B 120.3
C6 C1 H1B 120.3
C1 C2 C3 120.9(2)
C1 C2 H2B 119.6
C3 C2 H2B 119.6
C2 C3 C4 120.7(2)
C2 C3 H3A 119.7
C4 C3 H3A 119.7
C3 C4 C5 118.30(17)
C3 C4 C7 119.03(15)
C5 C4 C7 122.58(18)
C6 C5 C4 119.7(2)
C6 C5 H5A 120.1
C4 C5 H5A 120.1
C1 C6 C5 121.0(2)
C1 C6 H6A 119.5
C5 C6 H6A 119.5
N1 C7 C8 120.49(13)
N1 C7 C4 115.16(14)
C8 C7 C4 124.34(13)
C13 C8 C9 118.09(16)
C13 C8 C7 116.51(12)
C9 C8 C7 125.40(16)
C10 C9 C8 120.59(19)
C10 C9 H9A 119.7
C8 C9 H9A 119.7
C9 C10 C11 120.79(17)
C9 C10 H10A 119.6
C11 C10 H10A 119.6
C12 C11 C10 120.84(19)
C12 C11 H11A 119.6
C10 C11 H11A 119.6
C11 C12 C13 119.37(19)
C11 C12 H12A 120.3
C13 C12 H12A 120.3
N2 C13 C12 117.99(15)
N2 C13 C8 121.80(14)
C12 C13 C8 120.18(14)
N2 C14 N1 126.86(12)
N2 C14 C15 118.25(12)
N1 C14 C15 114.89(11)
C16 C15 C20 119.55(11)
C16 C15 C14 120.17(11)
C20 C15 C14 120.24(11)
C17 C16 C15 119.56(12)
C17 C16 C21 118.90(12)
C15 C16 C21 121.53(11)
C18 C17 C16 120.80(13)
C18 C17 H17A 119.6
C16 C17 H17A 119.6
C17 C18 C19 119.88(12)
C17 C18 H18A 120.1
C19 C18 H18A 120.1
C18 C19 C20 121.18(13)
C18 C19 H19A 119.4
C20 C19 H19A 119.4
C19 C20 C15 119.00(12)
C19 C20 C28 118.65(12)
C15 C20 C28 122.34(11)
C16 C21 C22 112.46(12)
C16 C21 C25 111.51(11)
C22 C21 C25 107.66(11)
C16 C21 H21A 108.4
C22 C21 H21A 108.4
C25 C21 H21A 108.4
O1 C22 O2 124.76(14)
O1 C22 C21 125.28(13)
O2 C22 C21 109.90(13)
O2 C23 C24 108.16(19)
O2 C23 H23A 110.1
C24 C23 H23A 110.1
O2 C23 H23B 110.1
C24 C23 H23B 110.1
H23A C23 H23B 108.4
C23 C24 H24A 109.5
C23 C24 H24B 109.5
H24A C24 H24B 109.5
C23 C24 H24C 109.5
H24A C24 H24C 109.5
H24B C24 H24C 109.5
O3 C25 O4 124.61(15)
O3 C25 C21 124.51(14)
O4 C25 C21 110.88(12)
O4 C26 C27 112.35(18)
O4 C26 H26A 109.1
C27 C26 H26A 109.1
O4 C26 H26B 109.1
C27 C26 H26B 109.1
H26A C26 H26B 107.9
C26 C27 H27A 109.5
C26 C27 H27B 109.5
H27A C27 H27B 109.5
C26 C27 H27C 109.5
H27A C27 H27C 109.5
H27B C27 H27C 109.5
C32 C28 C29 108.39(11)
C32 C28 C20 110.98(11)
C29 C28 C20 112.35(11)
C32 C28 H28A 108.3
C29 C28 H28A 108.3
C20 C28 H28A 108.3
O5 C29 O6 124.79(14)
O5 C29 C28 124.38(14)
O6 C29 C28 110.83(12)
O6 C30 C31 111.44(16)
O6 C30 H30A 109.3
C31 C30 H30A 109.3
O6 C30 H30B 109.3
C31 C30 H30B 109.3
H30A C30 H30B 108.0
C30 C31 H31A 109.5
C30 C31 H31B 109.5
H31A C31 H31B 109.5
C30 C31 H31C 109.5
H31A C31 H31C 109.5
H31B C31 H31C 109.5
O7 C32 O8 124.64(15)
O7 C32 C28 124.66(14)
O8 C32 C28 110.69(13)
O8 C33 C34 111.37(17)
O8 C33 H33A 109.4
C34 C33 H33A 109.4
O8 C33 H33B 109.4
C34 C33 H33B 109.4
H33A C33 H33B 108.0
C33 C34 H34A 109.5
C33 C34 H34B 109.5
H34A C34 H34B 109.5
C33 C34 H34C 109.5
H34A C34 H34C 109.5
H34B C34 H34C 109.5

loop_
_geom_bond_atom_site_label_1
_geom_bond_atom_site_label_2
_geom_bond_distance
N1 C7 1.3260(17)
N1 C14 1.3615(17)
N2 C14 1.3109(18)
N2 C13 1.3747(18)
O1 C22 1.1938(19)
O2 C22 1.3299(18)
O2 C23 1.456(2)
O3 C25 1.1974(18)
O4 C25 1.3295(19)
O4 C26 1.469(2)
O5 C29 1.1972(17)
O6 C29 1.3213(18)
O6 C30 1.466(2)
O7 C32 1.1914(19)
O8 C32 1.3240(19)
O8 C33 1.457(2)
C1 C2 1.360(4)
C1 C6 1.368(4)
C1 H1B 0.9300
C2 C3 1.384(3)
C2 H2B 0.9300
C3 C4 1.384(3)
C3 H3A 0.9300
C4 C5 1.394(2)
C4 C7 1.487(2)
C5 C6 1.392(3)
C5 H5A 0.9300
C6 H6A 0.9300
C7 C8 1.426(2)
C8 C13 1.410(2)
C8 C9 1.422(2)
C9 C10 1.357(3)
C9 H9A 0.9300
C10 C11 1.390(3)
C10 H10A 0.9300
C11 C12 1.374(2)
C11 H11A 0.9300
C12 C13 1.409(2)
C12 H12A 0.9300
C14 C15 1.4961(17)
C15 C16 1.4047(18)
C15 C20 1.4053(18)
C16 C17 1.3907(18)
C16 C21 1.5188(18)
C17 C18 1.375(2)
C17 H17A 0.9300
C18 C19 1.378(2)
C18 H18A 0.9300
C19 C20 1.3933(18)
C19 H19A 0.9300
C20 C28 1.5201(18)
C21 C22 1.521(2)
C21 C25 1.526(2)
C21 H21A 0.9800
C23 C24 1.476(3)
C23 H23A 0.9700
C23 H23B 0.9700
C24 H24A 0.9600
C24 H24B 0.9600
C24 H24C 0.9600
C26 C27 1.482(3)
C26 H26A 0.9700
C26 H26B 0.9700
C27 H27A 0.9600
C27 H27B 0.9600
C27 H27C 0.9600
C28 C32 1.519(2)
C28 C29 1.519(2)
C28 H28A 0.9800
C30 C31 1.479(3)
C30 H30A 0.9700
C30 H30B 0.9700
C31 H31A 0.9600
C31 H31B 0.9600
C31 H31C 0.9600
C33 C34 1.488(3)
C33 H33A 0.9700
C33 H33B 0.9700
C34 H34A 0.9600
C34 H34B 0.9600
C34 H34C 0.9600
